data_2225158
loop_
_publ_author_name
'Choi, Hong Dae'
'Seo, Pil Ja'
'Son, Byeng Wha'
'Lee, Uk'

_publ_section_title
;
 3-(4-Fluorophenylsulfinyl)-2-methyl-1-benzofuran
;
_journal_coeditor_code BG2329
_journal_issue 3
_journal_name_full 'Acta Crystallographica Section E'
_journal_page_first o564
_journal_paper_doi 10.1107/S1600536810004411
_journal_volume 66
_journal_year 2010
_chemical_formula_iupac 'C15 H11 F O2 S'
_chemical_formula_moiety 'C15 H11 F O2 S'
_chemical_formula_sum 'C15 H11 F O2 S'
_chemical_formula_weight 274.30
_chemical_name_systematic
;
3-(4-Fluorophenylsulfinyl)-2-methyl-1-benzofuran
;
_space_group_IT_number 60
_symmetry_cell_setting orthorhombic
_symmetry_space_group_name_Hall '-P 2n 2ab'
_symmetry_space_group_name_H-M 'P b c n'
_atom_sites_solution_hydrogens difmap
_atom_sites_solution_primary direct
_atom_sites_solution_secondary difmap
_audit_creation_method 'form.cif (version 2.0)'
_cell_angle_alpha 90.00
_cell_angle_beta 90.00
_cell_angle_gamma 90.00
_cell_formula_units_Z 8
_cell_length_a 14.9920(10)
_cell_length_b 10.4661(8)
_cell_length_c 16.0080(10)
_cell_measurement_reflns_used 6779
_cell_measurement_temperature 173(2)
_cell_measurement_theta_max 27.47
_cell_measurement_theta_min 2.37
_cell_volume 2511.8(3)
_computing_cell_refinement 'SAINT (Bruker, 2009)'
_computing_data_collection 'APEX2 (Bruker, 2009)'
_computing_data_reduction 'SAINT (Bruker, 2009)'
_computing_molecular_graphics 'ORTEP-3 (Farrugia, 1997) and DIAMOND (Brandenburg, 1998)'
_computing_publication_material 'SHELXL97 (Sheldrick, 2008)'
_computing_structure_refinement 'SHELXL97 (Sheldrick, 2008)'
_computing_structure_solution 'SHELXS97 (Sheldrick, 2008)'
_diffrn_ambient_temperature 173(2)
_diffrn_detector_area_resol_mean 10.0
_diffrn_measured_fraction_theta_full 0.996
_diffrn_measured_fraction_theta_max 0.996
_diffrn_measurement_device_type 'Bruker SMART APEXII CCD'
_diffrn_measurement_method '\f and \w scans'
_diffrn_radiation_monochromator 'Bruker HELIOS graded multilayer optics'
_diffrn_radiation_source 'Rotating Anode'
_diffrn_radiation_type MoK\a
_diffrn_radiation_wavelength 0.71073
_diffrn_reflns_av_R_equivalents 0.0258
_diffrn_reflns_av_sigmaI/netI 0.0206
_diffrn_reflns_limit_h_max 19
_diffrn_reflns_limit_h_min -18
_diffrn_reflns_limit_k_max 13
_diffrn_reflns_limit_k_min -13
_diffrn_reflns_limit_l_max 20
_diffrn_reflns_limit_l_min -15
_diffrn_reflns_number 14681
_diffrn_reflns_theta_full 27.48
_diffrn_reflns_theta_max 27.48
_diffrn_reflns_theta_min 2.37
_diffrn_standards_number 0
_exptl_absorpt_coefficient_mu 0.264
_exptl_absorpt_correction_T_max 0.9370
_exptl_absorpt_correction_T_min 0.8795
_exptl_absorpt_correction_type multi-scan
_exptl_absorpt_process_details '(SADABS; Bruker, 2009)'
_exptl_crystal_colour colourless
_exptl_crystal_density_diffrn 1.451
_exptl_crystal_density_method 'not measured'
_exptl_crystal_description block
_exptl_crystal_F_000 1136
_exptl_crystal_size_max 0.50
_exptl_crystal_size_mid 0.50
_exptl_crystal_size_min 0.25
_refine_diff_density_max 0.288
_refine_diff_density_min -0.315
_refine_ls_extinction_method none
_refine_ls_goodness_of_fit_ref 1.099
_refine_ls_hydrogen_treatment constr
_refine_ls_matrix_type full
_refine_ls_number_parameters 173
_refine_ls_number_reflns 2878
_refine_ls_number_restraints 0
_refine_ls_restrained_S_all 1.099
_refine_ls_R_factor_all 0.0501
_refine_ls_R_factor_gt 0.0351
_refine_ls_shift/esd_max <0.001
_refine_ls_shift/su_max_lt 0.001
_refine_ls_shift/su_mean <0.001
_refine_ls_structure_factor_coef Fsqd
_refine_ls_weighting_details 'calc w=1/[\s^2^(Fo^2^)+(0.0443P)^2^+1.1695P] where P=(Fo^2^+2Fc^2^)/3'
_refine_ls_weighting_scheme calc
_refine_ls_wR_factor_gt 0.0890
_refine_ls_wR_factor_ref 0.1007
_reflns_number_gt 2315
_reflns_number_total 2878
_reflns_threshold_expression I>2\s(I)
_cod_data_source_file bg2329.cif
_cod_data_source_block I
_cod_depositor_comments
;
The following automatic conversions were performed:
'_symmetry_cell_setting' value 'Orthorhombic' changed to 'orthorhombic'
according to '/home/saulius/struct/CIF-dictionaries/cif_core.dic'
dictionary named 'cif_core.dic' version 2.4.1 from 2010-06-29.

Automatic conversion script
Id: cif_fix_enum 1527 2010-12-29 10:47:43Z saulius 

The following automatic conversions were performed:

'_symmetry_cell_setting' value 'Orthorhombic' changed to
'orthorhombic' according to
/home/saulius/struct/CIF-dictionaries/cif_core.dic dictionary named
'cif_core.dic' version 2.4.1 from 2010-06-29.

Automatic conversion script
Id: cif_fix_values 1715 2011-07-08 13:25:40Z adriana 
;
_cod_database_code 2225158
_cod_database_fobs_code 2225158

loop_
_symmetry_equiv_pos_as_xyz
'x, y, z'
'-x+1/2, -y+1/2, z+1/2'
'x+1/2, -y+1/2, -z'
'-x, y, -z+1/2'
'-x, -y, -z'
'x-1/2, y-1/2, -z-1/2'
'-x-1/2, y-1/2, z'
'x, -y, z-1/2'

loop_
_atom_site_type_symbol
_atom_site_label
_atom_site_fract_x
_atom_site_fract_y
_atom_site_fract_z
_atom_site_U_iso_or_equiv
_atom_site_adp_type
_atom_site_calc_flag
_atom_site_refinement_flags
_atom_site_occupancy
_atom_site_disorder_assembly
_atom_site_disorder_group
S S 0.65767(3) 0.58401(4) 0.06490(3) 0.03017(13) Uani d . 1 . .
F F 0.44627(8) 0.14149(11) 0.17017(8) 0.0492(3) Uani d . 1 . .
O O1 0.59892(8) 0.88631(11) 0.19868(8) 0.0342(3) Uani d . 1 . .
O O2 0.75317(9) 0.54319(13) 0.06877(8) 0.0394(3) Uani d . 1 . .
C C1 0.63870(11) 0.69730(16) 0.14353(10) 0.0276(3) Uani d . 1 . .
C C2 0.66131(10) 0.69382(15) 0.23170(10) 0.0265(3) Uani d . 1 . .
C C3 0.70180(11) 0.60712(17) 0.28570(11) 0.0310(4) Uani d . 1 . .
H H3 0.7212 0.5278 0.2668 0.037 Uiso calc R 1 . .
C C4 0.71236(12) 0.64306(18) 0.36876(11) 0.0352(4) Uani d . 1 . .
H H4 0.7384 0.5862 0.4062 0.042 Uiso calc R 1 . .
C C5 0.68456(13) 0.76314(19) 0.39714(11) 0.0374(4) Uani d . 1 . .
H H5 0.6926 0.7844 0.4531 0.045 Uiso calc R 1 . .
C C6 0.64547(12) 0.85086(18) 0.34404(11) 0.0362(4) Uani d . 1 . .
H H6 0.6272 0.9310 0.3625 0.043 Uiso calc R 1 . .
C C7 0.63504(11) 0.81283(16) 0.26195(11) 0.0299(4) Uani d . 1 . .
C C8 0.60331(11) 0.81418(16) 0.12734(11) 0.0306(4) Uani d . 1 . .
C C9 0.57041(13) 0.87542(19) 0.04971(12) 0.0399(4) Uani d . 1 . .
H H9A 0.5808 0.8195 0.0032 0.060 Uiso calc R 1 . .
H H9B 0.6015 0.9545 0.0410 0.060 Uiso calc R 1 . .
H H9C 0.5076 0.8919 0.0547 0.060 Uiso calc R 1 . .
C C10 0.59373(11) 0.45389(15) 0.10668(10) 0.0274(3) Uani d . 1 . .
C C11 0.63578(12) 0.33736(17) 0.11793(11) 0.0316(4) Uani d . 1 . .
H H11 0.6971 0.3304 0.1102 0.038 Uiso calc R 1 . .
C C12 0.58623(13) 0.23096(17) 0.14081(11) 0.0360(4) Uani d . 1 . .
H H12 0.6134 0.1521 0.1493 0.043 Uiso calc R 1 . .
C C13 0.49582(12) 0.24576(16) 0.15059(11) 0.0341(4) Uani d . 1 . .
C C14 0.45240(12) 0.36075(18) 0.14095(11) 0.0359(4) Uani d . 1 . .
H H14 0.3912 0.3671 0.1494 0.043 Uiso calc R 1 . .
C C15 0.50226(12) 0.46665(16) 0.11837(11) 0.0329(4) Uani d . 1 . .
H H15 0.4748 0.5456 0.1111 0.040 Uiso calc R 1 . .

loop_
_atom_site_aniso_label
_atom_site_aniso_U_11
_atom_site_aniso_U_22
_atom_site_aniso_U_33
_atom_site_aniso_U_12
_atom_site_aniso_U_13
_atom_site_aniso_U_23
S 0.0341(2) 0.0313(2) 0.0251(2) -0.00272(17) -0.00071(16) -0.00052(16)
F 0.0562(7) 0.0355(6) 0.0558(7) -0.0171(5) -0.0002(6) 0.0001(5)
O1 0.0408(7) 0.0264(6) 0.0354(6) 0.0025(5) -0.0010(5) 0.0017(5)
O2 0.0311(6) 0.0435(7) 0.0437(7) -0.0024(5) 0.0071(6) -0.0052(6)
C1 0.0280(8) 0.0273(8) 0.0276(8) -0.0023(6) -0.0021(6) 0.0010(6)
C2 0.0253(8) 0.0270(8) 0.0273(8) -0.0037(6) 0.0007(6) 0.0000(6)
C3 0.0317(9) 0.0301(8) 0.0311(9) 0.0002(7) -0.0003(7) 0.0017(7)
C4 0.0347(9) 0.0397(10) 0.0312(9) -0.0023(7) -0.0049(7) 0.0057(7)
C5 0.0409(10) 0.0442(10) 0.0270(9) -0.0082(8) -0.0001(8) -0.0041(8)
C6 0.0422(10) 0.0307(9) 0.0357(9) -0.0039(7) 0.0052(8) -0.0053(7)
C7 0.0310(9) 0.0266(8) 0.0320(9) -0.0026(6) 0.0005(7) 0.0024(7)
C8 0.0287(8) 0.0294(8) 0.0337(9) -0.0033(7) -0.0028(7) 0.0019(7)
C9 0.0414(10) 0.0371(10) 0.0412(10) 0.0005(8) -0.0091(8) 0.0097(8)
C10 0.0311(8) 0.0274(8) 0.0236(8) -0.0021(6) -0.0033(6) -0.0037(6)
C11 0.0306(9) 0.0320(9) 0.0324(9) 0.0038(7) -0.0009(7) -0.0045(7)
C12 0.0453(10) 0.0265(8) 0.0364(9) 0.0037(7) -0.0036(8) -0.0042(7)
C13 0.0422(10) 0.0287(8) 0.0314(9) -0.0099(7) -0.0028(7) -0.0040(7)
C14 0.0276(8) 0.0398(10) 0.0402(10) -0.0024(7) -0.0023(7) -0.0042(8)
C15 0.0304(8) 0.0291(9) 0.0393(9) 0.0028(7) -0.0049(7) -0.0010(7)

loop_
_atom_type_symbol
_atom_type_description
_atom_type_scat_dispersion_real
_atom_type_scat_dispersion_imag
_atom_type_scat_source
C C 0.0033 0.0016 'International Tables Vol C Tables 4.2.6.8 and 6.1.1.4'
H H 0.0000 0.0000 'International Tables Vol C Tables 4.2.6.8 and 6.1.1.4'
O O 0.0106 0.0060 'International Tables Vol C Tables 4.2.6.8 and 6.1.1.4'
F F 0.0171 0.0103 'International Tables Vol C Tables 4.2.6.8 and 6.1.1.4'
S S 0.1246 0.1234 'International Tables Vol C Tables 4.2.6.8 and 6.1.1.4'

loop_
_geom_angle_atom_site_label_1
_geom_angle_atom_site_label_2
_geom_angle_atom_site_label_3
_geom_angle_site_symmetry_1
_geom_angle_site_symmetry_3
_geom_angle
_geom_angle_publ_flag
O2 S C1 . . 108.60(8) ?
O2 S C10 . . 106.21(8) ?
C1 S C10 . . 99.15(8) ?
C8 O1 C7 . . 106.58(13) ?
C8 C1 C2 . . 107.42(15) ?
C8 C1 S . . 122.38(13) ?
C2 C1 S . . 130.04(13) ?
C3 C2 C7 . . 119.34(15) ?
C3 C2 C1 . . 136.18(16) ?
C7 C2 C1 . . 104.45(14) ?
C4 C3 C2 . . 117.83(16) ?
C4 C3 H3 . . 121.1 ?
C2 C3 H3 . . 121.1 ?
C3 C4 C5 . . 121.28(17) ?
C3 C4 H4 . . 119.4 ?
C5 C4 H4 . . 119.4 ?
C6 C5 C4 . . 121.55(17) ?
C6 C5 H5 . . 119.2 ?
C4 C5 H5 . . 119.2 ?
C5 C6 C7 . . 116.21(17) ?
C5 C6 H6 . . 121.9 ?
C7 C6 H6 . . 121.9 ?
C6 C7 O1 . . 125.51(16) ?
C6 C7 C2 . . 123.78(16) ?
O1 C7 C2 . . 110.70(14) ?
C1 C8 O1 . . 110.84(15) ?
C1 C8 C9 . . 132.78(17) ?
O1 C8 C9 . . 116.38(15) ?
C8 C9 H9A . . 109.5 ?
C8 C9 H9B . . 109.5 ?
H9A C9 H9B . . 109.5 ?
C8 C9 H9C . . 109.5 ?
H9A C9 H9C . . 109.5 ?
H9B C9 H9C . . 109.5 ?
C11 C10 C15 . . 121.07(16) ?
C11 C10 S . . 118.27(13) ?
C15 C10 S . . 120.27(13) ?
C10 C11 C12 . . 119.83(16) ?
C10 C11 H11 . . 120.1 ?
C12 C11 H11 . . 120.1 ?
C13 C12 C11 . . 117.90(16) ?
C13 C12 H12 . . 121.1 ?
C11 C12 H12 . . 121.1 ?
F C13 C12 . . 118.42(16) ?
F C13 C14 . . 118.04(16) ?
C12 C13 C14 . . 123.54(16) ?
C13 C14 C15 . . 118.26(16) ?
C13 C14 H14 . . 120.9 ?
C15 C14 H14 . . 120.9 ?
C14 C15 C10 . . 119.38(16) ?
C14 C15 H15 . . 120.3 ?
C10 C15 H15 . . 120.3 ?

loop_
_geom_bond_atom_site_label_1
_geom_bond_atom_site_label_2
_geom_bond_site_symmetry_2
_geom_bond_distance
_geom_bond_publ_flag
S O2 . 1.4953(14) ?
S C1 . 1.7525(17) ?
S C10 . 1.7948(17) ?
F C13 . 1.357(2) ?
O1 C8 . 1.371(2) ?
O1 C7 . 1.382(2) ?
C1 C8 . 1.358(2) ?
C1 C2 . 1.452(2) ?
C2 C3 . 1.393(2) ?
C2 C7 . 1.393(2) ?
C3 C4 . 1.391(2) ?
C3 H3 . 0.9300 ?
C4 C5 . 1.400(3) ?
C4 H4 . 0.9300 ?
C5 C6 . 1.382(3) ?
C5 H5 . 0.9300 ?
C6 C7 . 1.382(2) ?
C6 H6 . 0.9300 ?
C8 C9 . 1.483(2) ?
C9 H9A . 0.9600 ?
C9 H9B . 0.9600 ?
C9 H9C . 0.9600 ?
C10 C11 . 1.385(2) ?
C10 C15 . 1.390(2) ?
C11 C12 . 1.388(3) ?
C11 H11 . 0.9300 ?
C12 C13 . 1.373(3) ?
C12 H12 . 0.9300 ?
C13 C14 . 1.377(3) ?
C14 C15 . 1.385(3) ?
C14 H14 . 0.9300 ?
C15 H15 . 0.9300 ?

loop_
_geom_hbond_atom_site_label_D
_geom_hbond_atom_site_label_H
_geom_hbond_atom_site_label_A
_geom_hbond_site_symmetry_A
_geom_hbond_distance_DH
_geom_hbond_distance_HA
_geom_hbond_distance_DA
_geom_hbond_angle_DHA
C6 H6 F 4_665 0.93 2.52 3.346(2) 148.4
C9 H9B O2 7_765 0.96 2.41 3.189(2) 138.1

loop_
_geom_torsion_atom_site_label_1
_geom_torsion_atom_site_label_2
_geom_torsion_atom_site_label_3
_geom_torsion_atom_site_label_4
_geom_torsion_site_symmetry_1
_geom_torsion_site_symmetry_2
_geom_torsion_site_symmetry_3
_geom_torsion_site_symmetry_4
_geom_torsion
_geom_torsion_publ_flag
O2 S C1 C8 . . . . 125.82(15) ?
C10 S C1 C8 . . . . -123.54(15) ?
O2 S C1 C2 . . . . -48.99(17) ?
C10 S C1 C2 . . . . 61.65(16) ?
C8 C1 C2 C3 . . . . -176.81(19) ?
S C1 C2 C3 . . . . -1.4(3) ?
C8 C1 C2 C7 . . . . 1.00(18) ?
S C1 C2 C7 . . . . 176.41(13) ?
C7 C2 C3 C4 . . . . 1.4(2) ?
C1 C2 C3 C4 . . . . 178.99(18) ?
C2 C3 C4 C5 . . . . -1.0(3) ?
C3 C4 C5 C6 . . . . 0.1(3) ?
C4 C5 C6 C7 . . . . 0.4(3) ?
C5 C6 C7 O1 . . . . -178.95(16) ?
C5 C6 C7 C2 . . . . 0.1(3) ?
C8 O1 C7 C6 . . . . 178.34(17) ?
C8 O1 C7 C2 . . . . -0.79(18) ?
C3 C2 C7 C6 . . . . -1.0(3) ?
C1 C2 C7 C6 . . . . -179.27(16) ?
C3 C2 C7 O1 . . . . 178.14(14) ?
C1 C2 C7 O1 . . . . -0.12(18) ?
C2 C1 C8 O1 . . . . -1.56(19) ?
S C1 C8 O1 . . . . -177.39(11) ?
C2 C1 C8 C9 . . . . 178.10(18) ?
S C1 C8 C9 . . . . 2.3(3) ?
C7 O1 C8 C1 . . . . 1.47(18) ?
C7 O1 C8 C9 . . . . -178.25(15) ?
O2 S C10 C11 . . . . -12.66(15) ?
C1 S C10 C11 . . . . -125.19(13) ?
O2 S C10 C15 . . . . 174.41(13) ?
C1 S C10 C15 . . . . 61.88(15) ?
C15 C10 C11 C12 . . . . 0.3(3) ?
S C10 C11 C12 . . . . -172.52(13) ?
C10 C11 C12 C13 . . . . 0.7(3) ?
C11 C12 C13 F . . . . 177.80(15) ?
C11 C12 C13 C14 . . . . -1.7(3) ?
F C13 C14 C15 . . . . -177.99(15) ?
C12 C13 C14 C15 . . . . 1.5(3) ?
C13 C14 C15 C10 . . . . -0.3(3) ?
C11 C10 C15 C14 . . . . -0.6(3) ?
S C10 C15 C14 . . . . 172.18(13) ?
